data_4070676
loop_
_publ_author_name
'Mayer, Ulrich F. J.'
'Charmant, Jonathan P. H.'
'Rae, James'
'Manners, Ian'

_publ_section_title
;
 Synthesis and Structures of Strained, Neutral [d7] and Cationic [d6]
 Hydrocarbon-Bridged [n]Cobaltocenophanes (n= 2, 3)
;
_journal_issue 7
_journal_name_full Organometallics
_journal_page_first 1524
_journal_paper_doi 10.1021/om700941v
_journal_volume 27
_journal_year 2008
_chemical_formula_moiety 'C12 H12 Co'
_chemical_formula_sum 'C12 H12 Co'
_chemical_formula_weight 215.15
_space_group_IT_number 165
_symmetry_cell_setting trigonal
_symmetry_space_group_name_Hall '-P 3 2"c'
_symmetry_space_group_name_H-M 'P -3 c 1'
_atom_sites_solution_hydrogens geom
_atom_sites_solution_primary direct
_atom_sites_solution_secondary difmap
_audit_creation_method SHELXL-97
_cell_angle_alpha 90.00
_cell_angle_beta 90.00
_cell_angle_gamma 120.00
_cell_formula_units_Z 18
_cell_length_a 24.747(4)
_cell_length_b 24.747(4)
_cell_length_c 7.4616(15)
_cell_measurement_reflns_used 4077
_cell_measurement_temperature 100(2)
_cell_measurement_theta_max 27.4
_cell_measurement_theta_min 2.9
_cell_volume 3957.4(12)
_computing_cell_refinement 'Bruker SMART'
_computing_data_collection 'Bruker SMART'
_computing_data_reduction 'Bruker SAINT'
_computing_molecular_graphics 'Bruker SHELXTL'
_computing_publication_material 'Bruker SHELXTL'
_computing_structure_refinement 'SHELXL-97 (Sheldrick, 1997)'
_computing_structure_solution 'SHELXS-97 (Sheldrick, 1990)'
_diffrn_ambient_temperature 100(2)
_diffrn_detector_area_resol_mean 8.366
_diffrn_measured_fraction_theta_full 1.000
_diffrn_measured_fraction_theta_max 1.000
_diffrn_measurement_device_type 'Bruker-AXS D8'
_diffrn_measurement_method '\w scans'
_diffrn_radiation_monochromator graphite
_diffrn_radiation_source 'fine-focus sealed tube'
_diffrn_radiation_type MoK\a
_diffrn_radiation_wavelength 0.71073
_diffrn_reflns_av_R_equivalents 0.0500
_diffrn_reflns_av_sigmaI/netI 0.0268
_diffrn_reflns_limit_h_max 27
_diffrn_reflns_limit_h_min -32
_diffrn_reflns_limit_k_max 32
_diffrn_reflns_limit_k_min -18
_diffrn_reflns_limit_l_max 9
_diffrn_reflns_limit_l_min -9
_diffrn_reflns_number 27394
_diffrn_reflns_theta_full 27.48
_diffrn_reflns_theta_max 27.48
_diffrn_reflns_theta_min 0.95
_diffrn_standards_decay_% 0
_exptl_absorpt_coefficient_mu 1.890
_exptl_absorpt_correction_T_max 0.83
_exptl_absorpt_correction_T_min 0.68
_exptl_absorpt_correction_type multi-scan
_exptl_absorpt_process_details 'SADABS v2.05 (Sheldrick, 2003)'
_exptl_crystal_colour 'dark green'
_exptl_crystal_density_diffrn 1.625
_exptl_crystal_density_method none
_exptl_crystal_description block
_exptl_crystal_F_000 1998
_exptl_crystal_size_max 0.20
_exptl_crystal_size_mid 0.10
_exptl_crystal_size_min 0.10
_refine_diff_density_max 2.149
_refine_diff_density_min -2.508
_refine_diff_density_rms 0.183
_refine_ls_extinction_method none
_refine_ls_goodness_of_fit_ref 1.136
_refine_ls_hydrogen_treatment constr
_refine_ls_matrix_type full
_refine_ls_number_parameters 177
_refine_ls_number_reflns 3036
_refine_ls_number_restraints 0
_refine_ls_restrained_S_all 1.136
_refine_ls_R_factor_all 0.0819
_refine_ls_R_factor_gt 0.0677
_refine_ls_shift/su_max 0.001
_refine_ls_shift/su_mean 0.000
_refine_ls_structure_factor_coef Fsqd
_refine_ls_weighting_details 'calc w=1/[\s^2^(Fo^2^)+(0.0685P)^2^+75.2522P] where P=(Fo^2^+2Fc^2^)/3'
_refine_ls_weighting_scheme calc
_refine_ls_wR_factor_gt 0.2163
_refine_ls_wR_factor_ref 0.2278
_reflns_number_gt 2406
_reflns_number_total 3036
_reflns_threshold_expression >2\s(I)
_cod_data_source_file om700941v-file003.cif
_cod_data_source_block 5
_cod_depositor_comments
;
The following automatic conversions were performed:

'_symmetry_cell_setting' value 'Trigonal' changed to 'trigonal'
according to /home/saulius/struct/CIF-dictionaries/cif_core.dic
dictionary named 'cif_core.dic' version 2.4.1 from 2010-06-29.

Automatic conversion script
Id: cif_fix_values 1715 2011-07-08 13:25:40Z adriana 
;
_cod_original_cell_volume 3957.4(11)
_cod_database_code 4070676

loop_
_symmetry_equiv_pos_as_xyz
'x, y, z'
'-y, x-y, z'
'-x+y, -x, z'
'y, x, -z+1/2'
'x-y, -y, -z+1/2'
'-x, -x+y, -z+1/2'
'-x, -y, -z'
'y, -x+y, -z'
'x-y, x, -z'
'-y, -x, z-1/2'
'-x+y, y, z-1/2'
'x, x-y, z-1/2'

loop_
_atom_site_label
_atom_site_type_symbol
_atom_site_fract_x
_atom_site_fract_y
_atom_site_fract_z
_atom_site_U_iso_or_equiv
_atom_site_adp_type
_atom_site_occupancy
_atom_site_symmetry_multiplicity
_atom_site_calc_flag
_atom_site_refinement_flags
C1 C 0.1373(3) 0.4808(3) 1.0724(9) 0.0136(13) Uani 1 1 d .
H1 H 0.1682 0.4784 1.1422 0.016 Uiso 1 1 calc R
C2 C 0.0719(3) 0.4363(3) 1.0738(9) 0.0142(13) Uani 1 1 d .
H2 H 0.0519 0.3994 1.1442 0.017 Uiso 1 1 calc R
C3 C 0.0418(3) 0.4570(3) 0.9515(9) 0.0143(13) Uani 1 1 d .
H3 H -0.0017 0.4368 0.9264 0.017 Uiso 1 1 calc R
C4 C 0.0893(3) 0.5137(3) 0.8737(9) 0.0151(13) Uani 1 1 d .
H4 H 0.0824 0.5374 0.7857 0.018 Uiso 1 1 calc R
C5 C 0.1486(3) 0.5296(3) 0.9479(8) 0.0131(13) Uani 1 1 d .
C6 C 0.2107(3) 0.5765(3) 0.8673(9) 0.0153(13) Uani 1 1 d .
H6A H 0.2382 0.6045 0.9630 0.018 Uiso 1 1 calc R
H6B H 0.2041 0.6024 0.7786 0.018 Uiso 1 1 calc R
C7 C 0.2434(3) 0.5444(3) 0.7742(9) 0.0139(13) Uani 1 1 d .
H7A H 0.2725 0.5727 0.6821 0.017 Uiso 1 1 calc R
H7B H 0.2681 0.5365 0.8641 0.017 Uiso 1 1 calc R
C8 C 0.1971(3) 0.4832(3) 0.6868(8) 0.0132(13) Uani 1 1 d .
C9 C 0.1803(3) 0.4231(3) 0.7580(9) 0.0136(13) Uani 1 1 d .
H9 H 0.2027 0.4150 0.8474 0.016 Uiso 1 1 calc R
C10 C 0.1240(3) 0.3769(3) 0.6719(9) 0.0158(13) Uani 1 1 d .
H10 H 0.1031 0.3332 0.6932 0.019 Uiso 1 1 calc R
C11 C 0.1053(3) 0.4080(3) 0.5507(9) 0.0163(14) Uani 1 1 d .
H11 H 0.0697 0.3890 0.4750 0.020 Uiso 1 1 calc R
C12 C 0.1495(3) 0.4732(3) 0.5616(9) 0.0152(13) Uani 1 1 d .
H12 H 0.1474 0.5049 0.4955 0.018 Uiso 1 1 calc R
Co1 Co 0.11119(4) 0.44500(4) 0.81414(11) 0.0105(3) Uani 1 1 d .
C13 C 0.0116(3) 0.1982(3) -0.0036(9) 0.0140(13) Uani 1 1 d .
H13 H -0.0215 0.1675 -0.0742 0.017 Uiso 1 1 calc R
C14 C 0.0329(3) 0.2639(3) -0.0057(9) 0.0175(14) Uani 1 1 d .
H14 H 0.0166 0.2841 -0.0775 0.021 Uiso 1 1 calc R
C15 C 0.0823(3) 0.2931(3) 0.1176(9) 0.0169(14) Uani 1 1 d .
H15 H 0.1057 0.3365 0.1426 0.020 Uiso 1 1 calc R
C16 C 0.0911(3) 0.2458(3) 0.1984(9) 0.0144(13) Uani 1 1 d .
H16 H 0.1208 0.2524 0.2889 0.017 Uiso 1 1 calc R
C17 C 0.0480(3) 0.1867(3) 0.1210(8) 0.0131(13) Uani 1 1 d .
C18 C 0.0326(3) 0.1247(3) 0.2005(9) 0.0157(14) Uani 1 1 d .
H18A H 0.0657 0.1310 0.2867 0.019 Uiso 1 1 calc R
H18B H 0.0320 0.0970 0.1039 0.019 Uiso 1 1 calc R
Co2 Co 0.0000 0.22419(5) 0.2500 0.0122(3) Uani 1 2 d S

loop_
_atom_site_aniso_label
_atom_site_aniso_U_11
_atom_site_aniso_U_22
_atom_site_aniso_U_33
_atom_site_aniso_U_23
_atom_site_aniso_U_13
_atom_site_aniso_U_12
C1 0.017(3) 0.016(3) 0.011(3) 0.000(2) -0.002(2) 0.011(3)
C2 0.019(3) 0.014(3) 0.011(3) 0.001(2) 0.004(2) 0.009(3)
C3 0.013(3) 0.016(3) 0.015(3) -0.003(2) 0.001(2) 0.007(3)
C4 0.014(3) 0.019(3) 0.016(3) -0.002(3) -0.001(3) 0.011(3)
C5 0.015(3) 0.015(3) 0.012(3) 0.000(2) 0.001(2) 0.009(3)
C6 0.012(3) 0.016(3) 0.017(3) -0.003(3) 0.000(3) 0.006(3)
C7 0.012(3) 0.016(3) 0.014(3) 0.001(2) 0.001(2) 0.007(3)
C8 0.016(3) 0.014(3) 0.012(3) 0.003(2) 0.003(2) 0.010(3)
C9 0.013(3) 0.019(3) 0.012(3) 0.001(3) 0.001(2) 0.010(3)
C10 0.020(3) 0.014(3) 0.015(3) 0.000(2) 0.004(3) 0.010(3)
C11 0.018(3) 0.023(4) 0.011(3) -0.001(3) 0.000(3) 0.012(3)
C12 0.021(3) 0.018(3) 0.011(3) 0.001(3) 0.003(3) 0.013(3)
Co1 0.0115(5) 0.0124(5) 0.0088(4) 0.0000(3) 0.0005(3) 0.0069(4)
C13 0.013(3) 0.019(3) 0.011(3) 0.000(3) 0.002(2) 0.008(3)
C14 0.020(4) 0.020(4) 0.015(3) 0.009(3) 0.005(3) 0.011(3)
C15 0.014(3) 0.015(3) 0.019(3) 0.005(3) 0.004(3) 0.005(3)
C16 0.011(3) 0.018(3) 0.014(3) 0.001(3) 0.001(2) 0.008(3)
C17 0.015(3) 0.016(3) 0.011(3) 0.001(2) 0.004(2) 0.010(3)
C18 0.017(3) 0.016(3) 0.018(3) 0.004(3) 0.004(3) 0.011(3)
Co2 0.0110(6) 0.0135(5) 0.0113(6) 0.0002(2) 0.0005(5) 0.0055(3)

loop_
_atom_type_symbol
_atom_type_description
_atom_type_scat_dispersion_real
_atom_type_scat_dispersion_imag
_atom_type_scat_source
C C 0.0033 0.0016 'International Tables Vol C Tables 4.2.6.8 and 6.1.1.4'
H H 0.0000 0.0000 'International Tables Vol C Tables 4.2.6.8 and 6.1.1.4'
Co Co 0.3494 0.9721 'International Tables Vol C Tables 4.2.6.8 and 6.1.1.4'

loop_
_geom_angle_atom_site_label_1
_geom_angle_atom_site_label_2
_geom_angle_atom_site_label_3
_geom_angle
_geom_angle_site_symmetry_1
_geom_angle_site_symmetry_3
C2 C1 C5 108.7(6) . .
C2 C1 Co1 71.9(4) . .
C5 C1 Co1 69.4(4) . .
C2 C1 H1 125.7 . .
C5 C1 H1 125.7 . .
Co1 C1 H1 124.7 . .
C3 C2 C1 108.3(6) . .
C3 C2 Co1 71.1(4) . .
C1 C2 Co1 68.4(4) . .
C3 C2 H2 125.9 . .
C1 C2 H2 125.9 . .
Co1 C2 H2 126.3 . .
C2 C3 C4 107.0(6) . .
C2 C3 Co1 70.0(4) . .
C4 C3 Co1 67.6(4) . .
C2 C3 H3 126.5 . .
C4 C3 H3 126.5 . .
Co1 C3 H3 127.4 . .
C3 C4 C5 109.9(6) . .
C3 C4 Co1 72.9(4) . .
C5 C4 Co1 69.8(4) . .
C3 C4 H4 125.0 . .
C5 C4 H4 125.0 . .
Co1 C4 H4 123.9 . .
C4 C5 C1 106.1(6) . .
C4 C5 C6 124.6(6) . .
C1 C5 C6 126.8(6) . .
C4 C5 Co1 69.9(4) . .
C1 C5 Co1 70.2(4) . .
C6 C5 Co1 110.7(4) . .
C5 C6 C7 111.9(6) . .
C5 C6 H6A 109.2 . .
C7 C6 H6A 109.2 . .
C5 C6 H6B 109.2 . .
C7 C6 H6B 109.2 . .
H6A C6 H6B 107.9 . .
C8 C7 C6 112.2(6) . .
C8 C7 H7A 109.2 . .
C6 C7 H7A 109.2 . .
C8 C7 H7B 109.2 . .
C6 C7 H7B 109.2 . .
H7A C7 H7B 107.9 . .
C12 C8 C9 106.1(6) . .
C12 C8 C7 127.1(6) . .
C9 C8 C7 124.1(6) . .
C12 C8 Co1 69.6(4) . .
C9 C8 Co1 70.0(4) . .
C7 C8 Co1 110.4(4) . .
C8 C9 C10 108.8(6) . .
C8 C9 Co1 69.7(4) . .
C10 C9 Co1 72.6(4) . .
C8 C9 H9 125.6 . .
C10 C9 H9 125.6 . .
Co1 C9 H9 123.8 . .
C11 C10 C9 107.8(6) . .
C11 C10 Co1 70.8(4) . .
C9 C10 Co1 67.7(4) . .
C11 C10 H10 126.1 . .
C9 C10 H10 126.1 . .
Co1 C10 H10 127.0 . .
C10 C11 C12 107.8(6) . .
C10 C11 Co1 70.9(4) . .
C12 C11 Co1 67.4(4) . .
C10 C11 H11 126.1 . .
C12 C11 H11 126.1 . .
Co1 C11 H11 127.2 . .
C8 C12 C11 109.5(6) . .
C8 C12 Co1 70.2(4) . .
C11 C12 Co1 73.0(4) . .
C8 C12 H12 125.3 . .
C11 C12 H12 125.3 . .
Co1 C12 H12 123.1 . .
C12 Co1 C5 101.5(3) . .
C12 Co1 C4 100.5(3) . .
C5 Co1 C4 40.3(3) . .
C12 Co1 C8 40.2(3) . .
C5 Co1 C8 85.5(3) . .
C4 Co1 C8 110.7(3) . .
C12 Co1 C9 66.8(3) . .
C5 Co1 C9 110.5(3) . .
C4 Co1 C9 147.5(3) . .
C8 Co1 C9 40.3(3) . .
C12 Co1 C1 135.0(3) . .
C5 Co1 C1 40.4(2) . .
C4 Co1 C1 66.8(3) . .
C8 Co1 C1 101.5(3) . .
C9 Co1 C1 100.1(3) . .
C12 Co1 C2 166.5(3) . .
C5 Co1 C2 67.4(3) . .
C4 Co1 C2 66.1(3) . .
C8 Co1 C2 140.8(3) . .
C9 Co1 C2 123.4(3) . .
C1 Co1 C2 39.7(3) . .
C12 Co1 C11 39.6(3) . .
C5 Co1 C11 140.7(3) . .
C4 Co1 C11 123.9(3) . .
C8 Co1 C11 67.0(3) . .
C9 Co1 C11 65.9(3) . .
C1 Co1 C11 166.0(3) . .
C2 Co1 C11 149.5(3) . .
C12 Co1 C3 130.8(3) . .
C5 Co1 C3 67.3(3) . .
C4 Co1 C3 39.5(3) . .
C8 Co1 C3 149.9(3) . .
C9 Co1 C3 162.3(3) . .
C1 Co1 C3 66.4(3) . .
C2 Co1 C3 38.9(3) . .
C11 Co1 C3 127.6(3) . .
C12 Co1 C10 65.9(3) . .
C5 Co1 C10 149.8(3) . .
C4 Co1 C10 162.1(3) . .
C8 Co1 C10 67.1(3) . .
C9 Co1 C10 39.8(3) . .
C1 Co1 C10 130.9(3) . .
C2 Co1 C10 127.6(3) . .
C11 Co1 C10 38.3(3) . .
C3 Co1 C10 142.0(3) . .
C17 C13 C14 108.9(6) . .
C17 C13 Co2 70.3(4) . .
C14 C13 Co2 71.7(4) . .
C17 C13 H13 125.6 . .
C14 C13 H13 125.6 . .
Co2 C13 H13 124.0 . .
C15 C14 C13 107.9(6) . .
C15 C14 Co2 71.5(4) . .
C13 C14 Co2 68.1(4) . .
C15 C14 H14 126.0 . .
C13 C14 H14 126.0 . .
Co2 C14 H14 126.0 . .
C14 C15 C16 107.7(6) . .
C14 C15 Co2 69.8(4) . .
C16 C15 Co2 68.0(4) . .
C14 C15 H15 126.1 . .
C16 C15 H15 126.1 . .
Co2 C15 H15 127.6 . .
C15 C16 C17 109.1(6) . .
C15 C16 Co2 72.4(4) . .
C17 C16 Co2 69.7(4) . .
C15 C16 H16 125.5 . .
C17 C16 H16 125.5 . .
Co2 C16 H16 124.0 . .
C13 C17 C16 106.4(6) . .
C13 C17 C18 126.9(6) . .
C16 C17 C18 124.2(6) . .
C13 C17 Co2 69.6(4) . .
C16 C17 Co2 69.9(4) . .
C18 C17 Co2 111.4(4) . .
C17 C18 C18 112.2(4) . 6
C17 C18 H18A 109.2 . .
C18 C18 H18A 109.2 6 .
C17 C18 H18B 109.2 . .
C18 C18 H18B 109.2 6 .
H18A C18 H18B 107.9 . .
C13 Co2 C13 135.2(4) . 6
C13 Co2 C17 40.1(3) . .
C13 Co2 C17 101.9(3) 6 .
C13 Co2 C17 101.9(3) . 6
C13 Co2 C17 40.1(3) 6 6
C17 Co2 C17 85.5(4) . 6
C13 Co2 C16 100.0(3) . 6
C13 Co2 C16 66.9(3) 6 6
C17 Co2 C16 110.0(3) . 6
C17 Co2 C16 40.4(3) 6 6
C13 Co2 C16 66.9(3) . .
C13 Co2 C16 100.0(3) 6 .
C17 Co2 C16 40.4(3) . .
C17 Co2 C16 110.0(3) 6 .
C16 Co2 C16 146.8(4) 6 .
C13 Co2 C14 166.2(3) . 6
C13 Co2 C14 40.2(3) 6 6
C17 Co2 C14 141.6(3) . 6
C17 Co2 C14 67.4(3) 6 6
C16 Co2 C14 66.2(3) 6 6
C16 Co2 C14 124.0(3) . 6
C13 Co2 C14 40.2(3) . .
C13 Co2 C14 166.2(3) 6 .
C17 Co2 C14 67.4(3) . .
C17 Co2 C14 141.6(3) 6 .
C16 Co2 C14 124.0(3) 6 .
C16 Co2 C14 66.2(3) . .
C14 Co2 C14 148.4(4) 6 .
C13 Co2 C15 66.4(3) . .
C13 Co2 C15 130.2(3) 6 .
C17 Co2 C15 67.1(3) . .
C17 Co2 C15 149.3(3) 6 .
C16 Co2 C15 162.7(3) 6 .
C16 Co2 C15 39.6(3) . .
C14 Co2 C15 127.3(3) 6 .
C14 Co2 C15 38.7(3) . .
C13 Co2 C15 130.2(3) . 6
C13 Co2 C15 66.4(3) 6 6
C17 Co2 C15 149.3(3) . 6
C17 Co2 C15 67.1(3) 6 6
C16 Co2 C15 39.6(3) 6 6
C16 Co2 C15 162.7(3) . 6
C14 Co2 C15 38.7(3) 6 6
C14 Co2 C15 127.3(3) . 6
C15 Co2 C15 142.5(4) . 6

loop_
_geom_bond_atom_site_label_1
_geom_bond_atom_site_label_2
_geom_bond_distance
_geom_bond_site_symmetry_2
C1 C2 1.433(10) .
C1 C5 1.437(9) .
C1 Co1 2.084(7) .
C1 H1 0.9500 .
C2 C3 1.424(9) .
C2 Co1 2.131(6) .
C2 H2 0.9500 .
C3 C4 1.428(10) .
C3 Co1 2.144(7) .
C3 H3 0.9500 .
C4 C5 1.429(9) .
C4 Co1 2.075(7) .
C4 H4 0.9500 .
C5 C6 1.512(9) .
C5 Co1 2.073(7) .
C6 C7 1.554(9) .
C6 H6A 0.9900 .
C6 H6B 0.9900 .
C7 C8 1.514(9) .
C7 H7A 0.9900 .
C7 H7B 0.9900 .
C8 C12 1.425(9) .
C8 C9 1.433(9) .
C8 Co1 2.076(7) .
C9 C10 1.438(10) .
C9 Co1 2.080(7) .
C9 H9 0.9500 .
C10 C11 1.407(10) .
C10 Co1 2.145(7) .
C10 H10 0.9500 .
C11 C12 1.428(10) .
C11 Co1 2.143(7) .
C11 H11 0.9500 .
C12 Co1 2.068(7) .
C12 H12 0.9500 .
C13 C17 1.419(9) .
C13 C14 1.436(10) .
C13 Co2 2.064(7) .
C13 H13 0.9500 .
C14 C15 1.407(10) .
C14 Co2 2.114(7) .
C14 H14 0.9500 .
C15 C16 1.426(10) .
C15 Co2 2.135(7) .
C15 H15 0.9500 .
C16 C17 1.432(9) .
C16 Co2 2.077(7) .
C16 H16 0.9500 .
C17 C18 1.505(9) .
C17 Co2 2.074(6) .
C18 C18 1.581(13) 6
C18 H18A 0.9900 .
C18 H18B 0.9900 .
Co2 C13 2.064(7) 6
Co2 C17 2.074(6) 6
Co2 C16 2.077(7) 6
Co2 C14 2.114(7) 6
Co2 C15 2.135(7) 6

loop_
_geom_torsion_atom_site_label_1
_geom_torsion_atom_site_label_2
_geom_torsion_atom_site_label_3
_geom_torsion_atom_site_label_4
_geom_torsion
_geom_torsion_site_symmetry_4
C5 C1 C2 C3 -0.2(7) .
Co1 C1 C2 C3 -60.1(5) .
C5 C1 C2 Co1 59.9(4) .
C1 C2 C3 C4 0.8(7) .
Co1 C2 C3 C4 -57.7(4) .
C1 C2 C3 Co1 58.4(4) .
C2 C3 C4 C5 -1.1(7) .
Co1 C3 C4 C5 -60.2(5) .
C2 C3 C4 Co1 59.2(5) .
C3 C4 C5 C1 0.9(7) .
Co1 C4 C5 C1 -61.2(4) .
C3 C4 C5 C6 164.0(6) .
Co1 C4 C5 C6 101.8(6) .
C3 C4 C5 Co1 62.1(5) .
C2 C1 C5 C4 -0.4(7) .
Co1 C1 C5 C4 61.0(4) .
C2 C1 C5 C6 -163.0(6) .
Co1 C1 C5 C6 -101.5(6) .
C2 C1 C5 Co1 -61.5(5) .
C4 C5 C6 C7 -105.2(7) .
C1 C5 C6 C7 54.3(9) .
Co1 C5 C6 C7 -25.9(7) .
C5 C6 C7 C8 34.6(7) .
C6 C7 C8 C12 53.2(9) .
C6 C7 C8 C9 -105.1(7) .
C6 C7 C8 Co1 -26.0(6) .
C12 C8 C9 C10 1.8(7) .
C7 C8 C9 C10 164.0(6) .
Co1 C8 C9 C10 62.4(5) .
C12 C8 C9 Co1 -60.6(4) .
C7 C8 C9 Co1 101.6(6) .
C8 C9 C10 C11 -1.0(7) .
Co1 C9 C10 C11 59.6(5) .
C8 C9 C10 Co1 -60.6(4) .
C9 C10 C11 C12 -0.3(8) .
Co1 C10 C11 C12 57.4(5) .
C9 C10 C11 Co1 -57.7(4) .
C9 C8 C12 C11 -2.0(7) .
C7 C8 C12 C11 -163.5(6) .
Co1 C8 C12 C11 -62.8(5) .
C9 C8 C12 Co1 60.8(4) .
C7 C8 C12 Co1 -100.6(6) .
C10 C11 C12 C8 1.5(8) .
Co1 C11 C12 C8 61.1(5) .
C10 C11 C12 Co1 -59.6(5) .
C8 C12 Co1 C5 68.6(4) .
C11 C12 Co1 C5 -172.7(4) .
C8 C12 Co1 C4 109.6(4) .
C11 C12 Co1 C4 -131.7(4) .
C11 C12 Co1 C8 118.7(6) .
C8 C12 Co1 C9 -39.0(4) .
C11 C12 Co1 C9 79.7(4) .
C8 C12 Co1 C1 42.0(6) .
C11 C12 Co1 C1 160.7(4) .
C8 C12 Co1 C2 102.4(12) .
C11 C12 Co1 C2 -138.9(11) .
C8 C12 Co1 C11 -118.7(6) .
C8 C12 Co1 C3 138.5(4) .
C11 C12 Co1 C3 -102.8(5) .
C8 C12 Co1 C10 -82.5(4) .
C11 C12 Co1 C10 36.2(4) .
C4 C5 Co1 C12 92.7(4) .
C1 C5 Co1 C12 -150.8(4) .
C6 C5 Co1 C12 -27.8(5) .
C1 C5 Co1 C4 116.5(6) .
C6 C5 Co1 C4 -120.5(6) .
C4 C5 Co1 C8 129.8(4) .
C1 C5 Co1 C8 -113.7(4) .
C6 C5 Co1 C8 9.3(5) .
C4 C5 Co1 C9 162.1(4) .
C1 C5 Co1 C9 -81.4(4) .
C6 C5 Co1 C9 41.5(5) .
C4 C5 Co1 C1 -116.5(6) .
C6 C5 Co1 C1 122.9(6) .
C4 C5 Co1 C2 -79.2(4) .
C1 C5 Co1 C2 37.3(4) .
C6 C5 Co1 C2 160.3(5) .
C4 C5 Co1 C11 85.4(5) .
C1 C5 Co1 C11 -158.1(4) .
C6 C5 Co1 C11 -35.1(7) .
C4 C5 Co1 C3 -36.8(4) .
C1 C5 Co1 C3 79.7(4) .
C6 C5 Co1 C3 -157.4(5) .
C4 C5 Co1 C10 154.1(5) .
C1 C5 Co1 C10 -89.4(6) .
C6 C5 Co1 C10 33.5(8) .
C3 C4 Co1 C12 144.9(4) .
C5 C4 Co1 C12 -95.5(4) .
C3 C4 Co1 C5 -119.6(5) .
C3 C4 Co1 C8 -174.5(4) .
C5 C4 Co1 C8 -54.9(4) .
C3 C4 Co1 C9 -152.1(5) .
C5 C4 Co1 C9 -32.5(7) .
C3 C4 Co1 C1 -80.4(4) .
C5 C4 Co1 C1 39.1(4) .
C3 C4 Co1 C2 -36.9(4) .
C5 C4 Co1 C2 82.7(4) .
C3 C4 Co1 C11 109.9(4) .
C5 C4 Co1 C11 -130.5(4) .
C5 C4 Co1 C3 119.6(5) .
C3 C4 Co1 C10 106.1(9) .
C5 C4 Co1 C10 -134.3(8) .
C9 C8 Co1 C12 -116.7(6) .
C7 C8 Co1 C12 123.2(6) .
C12 C8 Co1 C5 -113.8(4) .
C9 C8 Co1 C5 129.4(4) .
C7 C8 Co1 C5 9.4(5) .
C12 C8 Co1 C4 -81.8(4) .
C9 C8 Co1 C4 161.5(4) .
C7 C8 Co1 C4 41.5(5) .
C12 C8 Co1 C9 116.7(6) .
C7 C8 Co1 C9 -120.0(6) .
C12 C8 Co1 C1 -151.1(4) .
C9 C8 Co1 C1 92.1(4) .
C7 C8 Co1 C1 -27.9(5) .
C12 C8 Co1 C2 -158.8(4) .
C9 C8 Co1 C2 84.4(5) .
C7 C8 Co1 C2 -35.6(7) .
C12 C8 Co1 C11 37.4(4) .
C9 C8 Co1 C11 -79.3(4) .
C7 C8 Co1 C11 160.6(5) .
C12 C8 Co1 C3 -88.7(6) .
C9 C8 Co1 C3 154.5(5) .
C7 C8 Co1 C3 34.5(8) .
C12 C8 Co1 C10 79.1(4) .
C9 C8 Co1 C10 -37.6(4) .
C7 C8 Co1 C10 -157.6(5) .
C8 C9 Co1 C12 38.9(4) .
C10 C9 Co1 C12 -79.6(4) .
C8 C9 Co1 C5 -55.3(4) .
C10 C9 Co1 C5 -173.7(4) .
C8 C9 Co1 C4 -33.5(7) .
C10 C9 Co1 C4 -152.0(5) .
C10 C9 Co1 C8 -118.5(5) .
C8 C9 Co1 C1 -95.9(4) .
C10 C9 Co1 C1 145.6(4) .
C8 C9 Co1 C2 -131.0(4) .
C10 C9 Co1 C2 110.5(4) .
C8 C9 Co1 C11 82.3(4) .
C10 C9 Co1 C11 -36.2(4) .
C8 C9 Co1 C3 -134.8(8) .
C10 C9 Co1 C3 106.8(9) .
C8 C9 Co1 C10 118.5(5) .
C2 C1 Co1 C12 161.4(4) .
C5 C1 Co1 C12 42.6(6) .
C2 C1 Co1 C5 118.9(6) .
C2 C1 Co1 C4 79.9(4) .
C5 C1 Co1 C4 -39.0(4) .
C2 C1 Co1 C8 -172.4(4) .
C5 C1 Co1 C8 68.7(4) .
C2 C1 Co1 C9 -131.3(4) .
C5 C1 Co1 C9 109.8(4) .
C5 C1 Co1 C2 -118.9(6) .
C2 C1 Co1 C11 -138.1(11) .
C5 C1 Co1 C11 103.0(11) .
C2 C1 Co1 C3 36.6(4) .
C5 C1 Co1 C3 -82.2(4) .
C2 C1 Co1 C10 -102.8(5) .
C5 C1 Co1 C10 138.3(4) .
C3 C2 Co1 C12 45.3(13) .
C1 C2 Co1 C12 -74.2(13) .
C3 C2 Co1 C5 81.5(4) .
C1 C2 Co1 C5 -38.0(4) .
C3 C2 Co1 C4 37.5(4) .
C1 C2 Co1 C4 -82.0(4) .
C3 C2 Co1 C8 131.3(5) .
C1 C2 Co1 C8 11.8(6) .
C3 C2 Co1 C9 -178.2(4) .
C1 C2 Co1 C9 62.3(5) .
C3 C2 Co1 C1 119.5(6) .
C3 C2 Co1 C11 -79.1(6) .
C1 C2 Co1 C11 161.4(5) .
C1 C2 Co1 C3 -119.5(6) .
C3 C2 Co1 C10 -129.1(4) .
C1 C2 Co1 C10 111.5(4) .
C10 C11 Co1 C12 119.7(6) .
C10 C11 Co1 C5 131.0(5) .
C12 C11 Co1 C5 11.3(6) .
C10 C11 Co1 C4 -178.1(4) .
C12 C11 Co1 C4 62.2(5) .
C10 C11 Co1 C8 81.7(4) .
C12 C11 Co1 C8 -38.0(4) .
C10 C11 Co1 C9 37.6(4) .
C12 C11 Co1 C9 -82.1(4) .
C10 C11 Co1 C1 44.9(13) .
C12 C11 Co1 C1 -74.8(12) .
C10 C11 Co1 C2 -77.9(7) .
C12 C11 Co1 C2 162.4(5) .
C10 C11 Co1 C3 -129.1(4) .
C12 C11 Co1 C3 111.2(5) .
C12 C11 Co1 C10 -119.7(6) .
C2 C3 Co1 C12 -167.3(4) .
C4 C3 Co1 C12 -48.2(5) .
C2 C3 Co1 C5 -81.5(4) .
C4 C3 Co1 C5 37.5(4) .
C2 C3 Co1 C4 -119.1(6) .
C2 C3 Co1 C8 -108.8(6) .
C4 C3 Co1 C8 10.3(7) .
C2 C3 Co1 C9 5.0(11) .
C4 C3 Co1 C9 124.0(9) .
C2 C3 Co1 C1 -37.4(4) .
C4 C3 Co1 C1 81.7(4) .
C4 C3 Co1 C2 119.1(6) .
C2 C3 Co1 C11 141.0(4) .
C4 C3 Co1 C11 -99.9(5) .
C2 C3 Co1 C10 89.6(5) .
C4 C3 Co1 C10 -151.4(4) .
C11 C10 Co1 C12 -37.4(4) .
C9 C10 Co1 C12 82.2(4) .
C11 C10 Co1 C5 -107.8(6) .
C9 C10 Co1 C5 11.7(7) .
C11 C10 Co1 C4 5.1(11) .
C9 C10 Co1 C4 124.6(9) .
C11 C10 Co1 C8 -81.4(4) .
C9 C10 Co1 C8 38.1(4) .
C11 C10 Co1 C9 -119.5(6) .
C11 C10 Co1 C1 -166.9(4) .
C9 C10 Co1 C1 -47.4(5) .
C11 C10 Co1 C2 141.2(4) .
C9 C10 Co1 C2 -99.3(4) .
C9 C10 Co1 C11 119.5(6) .
C11 C10 Co1 C3 88.7(6) .
C9 C10 Co1 C3 -151.8(4) .
C17 C13 C14 C15 -0.1(8) .
Co2 C13 C14 C15 60.7(5) .
C17 C13 C14 Co2 -60.8(5) .
C13 C14 C15 C16 -1.0(8) .
Co2 C14 C15 C16 57.6(5) .
C13 C14 C15 Co2 -58.5(5) .
C14 C15 C16 C17 1.7(8) .
Co2 C15 C16 C17 60.4(5) .
C14 C15 C16 Co2 -58.7(5) .
C14 C13 C17 C16 1.1(7) .
Co2 C13 C17 C16 -60.6(4) .
C14 C13 C17 C18 163.6(6) .
Co2 C13 C17 C18 101.9(6) .
C14 C13 C17 Co2 61.7(5) .
C15 C16 C17 C13 -1.7(7) .
Co2 C16 C17 C13 60.4(4) .
C15 C16 C17 C18 -164.8(6) .
Co2 C16 C17 C18 -102.7(6) .
C15 C16 C17 Co2 -62.1(5) .
C13 C17 C18 C18 -56.7(10) 6
C16 C17 C18 C18 102.8(9) 6
Co2 C17 C18 C18 23.2(9) 6
C17 C13 Co2 C13 -42.0(3) 6
C14 C13 Co2 C13 -160.7(4) 6
C14 C13 Co2 C17 -118.7(6) .
C17 C13 Co2 C17 -68.1(5) 6
C14 C13 Co2 C17 173.2(4) 6
C17 C13 Co2 C16 -109.3(4) 6
C14 C13 Co2 C16 132.1(4) 6
C17 C13 Co2 C16 38.8(4) .
C14 C13 Co2 C16 -79.9(4) .
C17 C13 Co2 C14 -105.7(12) 6
C14 C13 Co2 C14 135.7(11) 6
C17 C13 Co2 C14 118.7(6) .
C17 C13 Co2 C15 82.0(4) .
C14 C13 Co2 C15 -36.6(4) .
C17 C13 Co2 C15 -138.1(4) 6
C14 C13 Co2 C15 103.2(5) 6
C16 C17 Co2 C13 117.2(6) .
C18 C17 Co2 C13 -122.9(7) .
C13 C17 Co2 C13 151.2(4) 6
C16 C17 Co2 C13 -91.6(4) 6
C18 C17 Co2 C13 28.3(5) 6
C13 C17 Co2 C17 114.3(5) 6
C16 C17 Co2 C17 -128.5(5) 6
C18 C17 Co2 C17 -8.5(3) 6
C13 C17 Co2 C16 81.7(4) 6
C16 C17 Co2 C16 -161.1(3) 6
C18 C17 Co2 C16 -41.2(5) 6
C13 C17 Co2 C16 -117.2(6) .
C18 C17 Co2 C16 119.9(6) .
C13 C17 Co2 C14 158.3(5) 6
C16 C17 Co2 C14 -84.5(5) 6
C18 C17 Co2 C14 35.4(7) 6
C13 C17 Co2 C14 -37.8(4) .
C16 C17 Co2 C14 79.4(4) .
C18 C17 Co2 C14 -160.7(6) .
C13 C17 Co2 C15 -79.9(4) .
C16 C17 Co2 C15 37.3(4) .
C18 C17 Co2 C15 157.2(6) .
C13 C17 Co2 C15 87.9(6) 6
C16 C17 Co2 C15 -154.9(5) 6
C18 C17 Co2 C15 -35.0(8) 6
C15 C16 Co2 C13 80.3(4) .
C17 C16 Co2 C13 -38.5(4) .
C15 C16 Co2 C13 -144.6(4) 6
C17 C16 Co2 C13 96.5(4) 6
C15 C16 Co2 C17 118.8(6) .
C15 C16 Co2 C17 175.0(4) 6
C17 C16 Co2 C17 56.2(5) 6
C15 C16 Co2 C16 152.5(4) 6
C17 C16 Co2 C16 33.7(7) 6
C15 C16 Co2 C14 -109.3(4) 6
C17 C16 Co2 C14 131.8(4) 6
C15 C16 Co2 C14 36.3(4) .
C17 C16 Co2 C14 -82.5(4) .
C17 C16 Co2 C15 -118.8(6) .
C15 C16 Co2 C15 -107.7(11) 6
C17 C16 Co2 C15 133.5(9) 6
C15 C14 Co2 C13 -119.0(6) .
C15 C14 Co2 C13 -41.0(14) 6
C13 C14 Co2 C13 78.0(14) 6
C15 C14 Co2 C17 -81.2(4) .
C13 C14 Co2 C17 37.8(4) .
C15 C14 Co2 C17 -129.7(5) 6
C13 C14 Co2 C17 -10.8(6) 6
C15 C14 Co2 C16 179.2(4) 6
C13 C14 Co2 C16 -61.8(5) 6
C15 C14 Co2 C16 -37.1(4) .
C13 C14 Co2 C16 81.9(4) .
C15 C14 Co2 C14 79.6(4) 6
C13 C14 Co2 C14 -161.5(4) 6
C13 C14 Co2 C15 119.0(6) .
C15 C14 Co2 C15 130.2(6) 6
C13 C14 Co2 C15 -110.9(4) 6
C14 C15 Co2 C13 38.1(4) .
C16 C15 Co2 C13 -81.9(4) .
C14 C15 Co2 C13 168.2(4) 6
C16 C15 Co2 C13 48.3(5) 6
C14 C15 Co2 C17 81.9(5) .
C16 C15 Co2 C17 -38.0(4) .
C14 C15 Co2 C17 110.7(6) 6
C16 C15 Co2 C17 -9.2(7) 6
C14 C15 Co2 C16 -2.2(12) 6
C16 C15 Co2 C16 -122.1(10) 6
C14 C15 Co2 C16 119.9(6) .
C14 C15 Co2 C14 -139.7(6) 6
C16 C15 Co2 C14 100.4(5) 6
C16 C15 Co2 C14 -119.9(6) .
C14 C15 Co2 C15 -87.9(4) 6
C16 C15 Co2 C15 152.2(4) 6
